data_1527721
loop_
_publ_author_name
'Lee, F.S.'
'Carpenter, G.B.'

_publ_section_title
;
 The crystal structure of perchloric acid monohydrate
;
_journal_name_full 'Journal of Physical Chemistry'
_journal_page_first 279
_journal_page_last 282
_journal_volume 63
_journal_year 1959
_chemical_formula_sum 'Cl H3 O5'
_chemical_name_systematic '(H3 O) (Cl O4)'
_space_group_IT_number 62
_symmetry_space_group_name_Hall '-P 2ac 2n'
_symmetry_space_group_name_H-M 'P n m a'
_cell_angle_alpha 90
_cell_angle_beta 90
_cell_angle_gamma 90
_cell_formula_units_Z 4
_cell_length_a 9.065
_cell_length_b 5.569
_cell_length_c 7.339
_cell_volume 370.495
_citation_journal_id_ASTM JPCHAX
_cod_data_source_file Lee_JPCHAX_1959_1612.cif
_cod_data_source_block H3Cl1O5
_cod_original_cell_volume 370.4946
_cod_original_formula_sum 'H3 Cl1 O5'
_cod_database_code 1527721

loop_
_symmetry_equiv_pos_as_xyz
x,y,z
-x+1/2,-y,z+1/2
x+1/2,-y+1/2,-z+1/2
-x,y+1/2,-z
-x,-y,-z
x-1/2,y,-z-1/2
-x-1/2,y-1/2,z-1/2
x,-y-1/2,z

loop_
_atom_site_label
_atom_site_type_symbol
_atom_site_fract_x
_atom_site_fract_y
_atom_site_fract_z
_atom_site_occupancy
_atom_site_U_iso_or_equiv
O2 O-2 0.5579 0.25 0.1038 1 0.0
O1 O-2 0.3011 0.25 0.0718 1 0.0
O3 O-2 0.4081 0.0432 0.3112 1 0.0
O4 O-2 0.6746 0.75 0.3268 1 0.0
Cl1 Cl+7 0.4217 0.25 0.1971 1 0.0
